data_2008848
loop_
_publ_author_name
'Petri, Alke'
'Schwarz, Thomas'
'Schilling, Joachim'
'Lentz, Axel'

_publ_section_title
;
 Polymeric (cyclopropane-1,1-dicarboxylato)copper(II)
;
_journal_issue 8
_journal_name_full 'Acta Crystallographica Section C'
_journal_page_first 1247
_journal_page_last 1248
_journal_paper_doi 10.1107/S0108270199005867
_journal_volume 55
_journal_year 1999
_chemical_formula_iupac '[Cu(C5 H4 O4)]'
_chemical_formula_moiety 'C5 H4 Cu1 O4'
_chemical_formula_sum 'C5 H4 Cu O4'
_chemical_formula_weight 191.62
_chemical_name_common
;
Copper(II)-cyclopropane-1,1-carboxylate
;
_chemical_name_systematic
;
Copper(II)-cyclopropane-1,1-carboxylate
;
_space_group_IT_number 92
_symmetry_cell_setting tetragonal
_symmetry_space_group_name_Hall 'P 4abw 2nw'
_symmetry_space_group_name_H-M 'P 41 21 2'
_audit_creation_method SHELXL-97
_cell_angle_alpha 90.00
_cell_angle_beta 90.00
_cell_angle_gamma 90.00
_cell_formula_units_Z 4
_cell_length_a 6.7940(5)
_cell_length_b 6.7940(5)
_cell_length_c 11.9557(11)
_cell_measurement_reflns_used 616
_cell_measurement_temperature 293(2)
_cell_measurement_theta_max 26.05
_cell_measurement_theta_min 1.65
_cell_volume 551.86(8)
_computing_cell_refinement 'IPDS package'
_computing_data_collection 'IPDS Package (Stoe & Cie, 1995)'
_computing_data_reduction 'IPDS Package'
_computing_molecular_graphics 'PLATON 92 (Spek, 1992)'
_computing_publication_material 'PLATON 92'
_computing_structure_refinement 'SHELXL97 (Sheldrick, 1997a)'
_computing_structure_solution 'SHELXS97 (Sheldrick, 1997b)'
_diffrn_ambient_temperature 293(2)
_diffrn_detector_area_resol_mean 0.15
_diffrn_measured_fraction_theta_full 0.994
_diffrn_measured_fraction_theta_max 0.994
_diffrn_measurement_device_type
;
STOE Imaging Plate Diffractometer System (IPDS)
;
_diffrn_measurement_method rotation
_diffrn_radiation_monochromator graphite
_diffrn_radiation_source 'fine-focus sealed tube'
_diffrn_radiation_type MoK\a
_diffrn_radiation_wavelength 0.71073
_diffrn_reflns_av_R_equivalents 0.0187
_diffrn_reflns_av_sigmaI/netI 0.0216
_diffrn_reflns_limit_h_max 5
_diffrn_reflns_limit_h_min -5
_diffrn_reflns_limit_k_max 8
_diffrn_reflns_limit_k_min 0
_diffrn_reflns_limit_l_max 14
_diffrn_reflns_limit_l_min -14
_diffrn_reflns_number 1070
_diffrn_reflns_theta_full 25.99
_diffrn_reflns_theta_max 25.99
_diffrn_reflns_theta_min 3.45
_diffrn_standards_number 'not applicable'
_exptl_absorpt_coefficient_mu 3.892
_exptl_absorpt_correction_T_max 0.211
_exptl_absorpt_correction_T_min 0.163
_exptl_absorpt_correction_type numerical
_exptl_absorpt_process_details
;
(FACEIT, X-Shape, X-Red; Stoe & Cie, 1995)
;
_exptl_crystal_colour 'dark blue'
_exptl_crystal_density_diffrn 2.306
_exptl_crystal_density_meas 2.2
_exptl_crystal_density_method pycnometry
_exptl_crystal_description bipyramidal
_exptl_crystal_F_000 380
_exptl_crystal_size_max 0.5
_exptl_crystal_size_mid 0.45
_exptl_crystal_size_min 0.4
_refine_diff_density_max 0.362
_refine_diff_density_min -0.259
_refine_ls_abs_structure_details 'Flack (1983)'
_refine_ls_abs_structure_Flack -0.02(3)
_refine_ls_extinction_coef 0.067(4)
_refine_ls_extinction_method 'SHELXL97 (Sheldrick, 1997a)'
_refine_ls_goodness_of_fit_ref 1.095
_refine_ls_hydrogen_treatment mixed
_refine_ls_matrix_type full
_refine_ls_number_parameters 48
_refine_ls_number_reflns 541
_refine_ls_number_restraints 0
_refine_ls_restrained_S_all 1.095
_refine_ls_R_factor_all 0.0195
_refine_ls_R_factor_gt 0.0184
_refine_ls_shift/su_max 0.000
_refine_ls_shift/su_mean 0.000
_refine_ls_structure_factor_coef Fsqd
_refine_ls_weighting_details 'w = 1/[\s^2^(Fo^2^)+(0.0330P)^2^] where P=(Fo^2^+2Fc^2^)/3'
_refine_ls_weighting_scheme calc
_refine_ls_wR_factor_ref 0.0477
_reflns_number_gt 522
_reflns_number_total 541
_reflns_threshold_expression I>2\s(I)
_cod_data_source_file sk1210.cif
_cod_data_source_block pet145
_cod_depositor_comments
;
The following automatic conversions were performed:

'_refine_ls_weighting_scheme' value 'calc w =
1/[\s^2^(Fo^2^)+(0.0330P)^2^] where P=(Fo^2^+2Fc^2^)/3' was changed
to 'calc'. New tag '_refine_ls_weighting_details' was created. The
value of the new tag was set to 'w = 1/[\s^2^(Fo^2^)+(0.0330P)^2^]
where P=(Fo^2^+2Fc^2^)/3'.

Automatic conversion script
Id: cif_fix_values 3143 2015-03-26 13:38:13Z robertas 
;
_cod_original_formula_sum 'C5 H4 Cu1 O4'
_cod_database_code 2008848
_cod_database_fobs_code 2008848

loop_
_symmetry_equiv_pos_as_xyz
'x, y, z'
'-x, -y, z+1/2'
'-y+1/2, x+1/2, z+1/4'
'y+1/2, -x+1/2, z+3/4'
'-x+1/2, y+1/2, -z+1/4'
'x+1/2, -y+1/2, -z+3/4'
'y, x, -z'
'-y, -x, -z+1/2'

loop_
_atom_site_label
_atom_site_fract_x
_atom_site_fract_y
_atom_site_fract_z
_atom_site_U_iso_or_equiv
_atom_site_adp_type
_atom_site_calc_flag
_atom_site_refinement_flags
_atom_site_occupancy
_atom_site_disorder_assembly
_atom_site_disorder_group
_atom_site_type_symbol
Cu1 0.23094(4) 0.23094(4) 0.0000 0.01612(18) Uani d S 1 . . Cu
O1 0.4727(2) 0.2598(3) 0.08576(13) 0.0224(4) Uani d . 1 . . O
O2 0.2995(3) 0.4824(3) 0.17479(13) 0.0244(4) Uani d . 1 . . O
C1 0.4541(3) 0.3782(3) 0.16531(18) 0.0170(5) Uani d . 1 . . C
C2 0.8164(4) 0.3071(4) 0.2131(2) 0.0264(6) Uani d . 1 . . C
H2A 0.8309 0.2662 0.1358 0.032 Uiso calc R 1 . . H
H2B 0.9324 0.3677 0.2454 0.032 Uiso calc R 1 . . H
C3 0.6144(4) 0.3856(4) 0.2500 0.0171(6) Uani d S 1 . . C

loop_
_atom_site_aniso_label
_atom_site_aniso_U_11
_atom_site_aniso_U_22
_atom_site_aniso_U_33
_atom_site_aniso_U_12
_atom_site_aniso_U_13
_atom_site_aniso_U_23
Cu1 0.0174(2) 0.0174(2) 0.0135(2) -0.00156(16) -0.00073(10) 0.00073(10)
O1 0.0226(8) 0.0242(9) 0.0205(8) 0.0004(8) -0.0037(7) -0.0086(7)
O2 0.0206(9) 0.0283(9) 0.0243(10) 0.0043(7) -0.0062(7) -0.0100(7)
C1 0.0185(11) 0.0173(11) 0.0151(10) -0.0045(10) 0.0005(10) -0.0005(9)
C2 0.0170(11) 0.0335(16) 0.0287(12) 0.0054(12) -0.0008(10) -0.0067(11)
C3 0.0169(9) 0.0169(9) 0.0173(15) -0.0002(12) -0.0026(10) -0.0026(10)

loop_
_atom_type_symbol
_atom_type_description
_atom_type_scat_dispersion_real
_atom_type_scat_dispersion_imag
_atom_type_scat_source
C C 0.0033 0.0016 'International Tables Vol C Tables 4.2.6.8 and 6.1.1.4'
H H 0.0000 0.0000 'International Tables Vol C Tables 4.2.6.8 and 6.1.1.4'
O O 0.0106 0.0060 'International Tables Vol C Tables 4.2.6.8 and 6.1.1.4'
Cu Cu 0.3201 1.2651 'International Tables Vol C Tables 4.2.6.8 and 6.1.1.4'

loop_
_geom_angle_atom_site_label_1
_geom_angle_atom_site_label_2
_geom_angle_atom_site_label_3
_geom_angle_site_symmetry_1
_geom_angle_site_symmetry_3
_geom_angle
_geom_angle_publ_flag
O2 Cu1 O2 4_454 5_545 91.71(11) yes
O2 Cu1 O1 4_454 . 176.07(7) ?
O2 Cu1 O1 5_545 . 86.15(7) ?
O2 Cu1 O1 4_454 7 86.15(7) ?
O2 Cu1 O1 5_545 7 176.07(7) ?
O1 Cu1 O1 . 7 96.18(11) yes
C1 O1 Cu1 . . 112.31(15) ?
C1 O2 Cu1 . 3 128.22(16) ?
O1 C1 O2 . . 120.6(2) ?
O1 C1 C3 . . 117.7(2) ?
O2 C1 C3 . . 121.7(2) ?
C2 C2 C3 8_665 . 61.25(12) ?
C1 C3 C1 8_665 . 120.8(3) ?
C1 C3 C2 8_665 8_665 116.50(16) ?
C1 C3 C2 . 8_665 114.79(16) ?
C1 C3 C2 8_665 . 114.79(16) ?
C1 C3 C2 . . 116.50(16) ?
C2 C3 C2 8_665 . 57.5(2) ?

loop_
_geom_bond_atom_site_label_1
_geom_bond_atom_site_label_2
_geom_bond_site_symmetry_2
_geom_bond_distance
_geom_bond_publ_flag
Cu1 O2 4_454 1.9243(17) yes
Cu1 O2 5_545 1.9243(17) ?
Cu1 O1 . 1.9464(16) yes
Cu1 O1 7 1.9464(16) ?
O1 C1 . 1.252(3) ?
O2 C1 . 1.272(3) ?
O2 Cu1 3 1.9243(17) ?
C1 C3 . 1.488(3) ?
C2 C2 8_665 1.479(6) ?
C2 C3 . 1.537(4) ?
C3 C1 8_665 1.488(3) ?
C3 C2 8_665 1.537(4) ?
